data_4108259
loop_
_publ_author_name
'Stephen F. Nelsen'
'Gaoquan Li'
'Kevin P. Schultz'
'Hieu Q. Tran'
'Ilia A. Guzei'
'Dennis H. Evans'

_publ_contact_author_address
;
Department of Chemistry
University of Wisconsin-Madison
1101 University Ave
Madison, WI  53706
USA
;
_publ_contact_author_email iguzei@chem.wisc.edu
_publ_contact_author_fax 608-262-0381
_publ_contact_author_name
;
Guzei, Ilia A. 
;
_publ_contact_author_phone 608-263-4694
_publ_section_title
;
 Alkylated Trimethylene-Bridged Bis(p-Phenylenediamines)
;
_journal_name_full 'Journal of the American Chemical Society'
_journal_page_first 11620
_journal_page_last 11622
_journal_paper_doi 10.1021/ja802292g
_journal_volume 130
_journal_year 2008
_chemical_absolute_configuration ad
_chemical_formula_moiety 'C22 H32 N4'
_chemical_formula_sum 'C22 H32 N4'
_chemical_formula_weight 352.52
_chemical_name_systematic
;
 ?
;
_space_group_IT_number 45
_symmetry_cell_setting orthorhombic
_symmetry_Int_Tables_number 45
_symmetry_space_group_name_Hall 'I 2 -2c'
_symmetry_space_group_name_H-M 'I b a 2'
_atom_sites_solution_hydrogens geom
_atom_sites_solution_primary direct
_atom_sites_solution_secondary difmap
_audit_creation_method
;
manual editing of the CIF file 
created by SHELXTL Ver. 6.10
and processed with modiCIfer-03272007. 
;
_cell_angle_alpha 90.00
_cell_angle_beta 90.00
_cell_angle_gamma 90.00
_cell_formula_units_Z 8
_cell_length_a 17.3647(3)
_cell_length_b 20.5552(4)
_cell_length_c 10.8911(2)
_cell_measurement_reflns_used 9982
_cell_measurement_temperature 100(2)
_cell_measurement_theta_max 71.3062
_cell_measurement_theta_min 3.3317
_cell_volume 3887.41(12)
_computing_cell_refinement 'SAINT Ver. 7.24A (Bruker-AXS, 2007)'
_computing_data_collection 'APEX Ver. 2.1-4 (Bruker-AXS, 2007)'
_computing_data_reduction 'SAINT Ver. 7.24A'
_computing_molecular_graphics SHELXTL
_computing_publication_material SHELXTL
_computing_structure_refinement SHELXTL
_computing_structure_solution 'SHELXTL (Bruker-AXS, 2007)'
_diffrn_ambient_temperature 100(2)
_diffrn_measured_fraction_theta_full 0.993
_diffrn_measured_fraction_theta_max 0.993
_diffrn_measurement_device_type 'Bruker SMART APEXII area detector'
_diffrn_measurement_method '0.50\% \w scans'
_diffrn_radiation_monochromator graphite
_diffrn_radiation_source 'fine-focus sealed tube'
_diffrn_radiation_type Mo-K\a
_diffrn_radiation_wavelength 1.54178
_diffrn_reflns_av_R_equivalents 0.0273
_diffrn_reflns_av_sigmaI/netI 0.0185
_diffrn_reflns_limit_h_max 21
_diffrn_reflns_limit_h_min -21
_diffrn_reflns_limit_k_max 25
_diffrn_reflns_limit_k_min -25
_diffrn_reflns_limit_l_max 13
_diffrn_reflns_limit_l_min -13
_diffrn_reflns_number 22130
_diffrn_reflns_theta_full 71.84
_diffrn_reflns_theta_max 71.84
_diffrn_reflns_theta_min 3.33
_diffrn_standards_number 0
_exptl_absorpt_coefficient_mu 0.554
_exptl_absorpt_correction_T_max 0.9467
_exptl_absorpt_correction_T_min 0.8172
_exptl_absorpt_correction_type multi-scan
_exptl_absorpt_process_details
;
SADABS  (Bruker-AXS, 2007)
;
_exptl_crystal_colour colourless
_exptl_crystal_density_diffrn 1.205
_exptl_crystal_description needle
_exptl_crystal_F_000 1536
_exptl_crystal_size_max 0.38
_exptl_crystal_size_mid 0.10
_exptl_crystal_size_min 0.10
_refine_diff_density_max 0.159
_refine_diff_density_min -0.170
_refine_diff_density_rms 0.031
_refine_ls_abs_structure_details 'Flack H D (1983), Acta Cryst. A39, 876-881'
_refine_ls_abs_structure_Flack 0.0(3)
_refine_ls_extinction_method none
_refine_ls_goodness_of_fit_ref 0.999
_refine_ls_hydrogen_treatment mixed
_refine_ls_matrix_type full
_refine_ls_number_parameters 252
_refine_ls_number_reflns 3685
_refine_ls_number_restraints 1
_refine_ls_restrained_S_all 0.999
_refine_ls_R_factor_all 0.0314
_refine_ls_R_factor_gt 0.0297
_refine_ls_shift/su_max 0.000
_refine_ls_shift/su_mean 0.000
_refine_ls_structure_factor_coef Fsqd
_refine_ls_weighting_details 'calc w=1/[\s^2^(Fo^2^)+(0.0551P)^2^+0.9750P] where P=(Fo^2^+2Fc^2^)/3'
_refine_ls_weighting_scheme calc
_refine_ls_wR_factor_gt 0.0778
_refine_ls_wR_factor_ref 0.0793
_reflns_number_gt 3550
_reflns_number_total 3685
_reflns_threshold_expression I>2\s(I)
_cod_data_source_file ja802292g_si_002.cif
_cod_data_source_block nelsen14
_cod_original_sg_symbol_Hall 'I 2 -2c     '
_cod_original_sg_symbol_H-M 'I b a 2 '
_cod_database_code 4108259

loop_
_symmetry_equiv_pos_as_xyz
'x, y, z'
'-x, -y, z'
'x+1/2, -y+1/2, z'
'-x+1/2, y+1/2, z'
'x+1/2, y+1/2, z+1/2'
'-x+1/2, -y+1/2, z+1/2'
'x+1, -y+1, z+1/2'
'-x+1, y+1, z+1/2'

loop_
_atom_site_label
_atom_site_type_symbol
_atom_site_fract_x
_atom_site_fract_y
_atom_site_fract_z
_atom_site_U_iso_or_equiv
_atom_site_adp_type
_atom_site_occupancy
_atom_site_symmetry_multiplicity
_atom_site_calc_flag
_atom_site_refinement_flags
N1 N 0.00524(6) 0.34755(5) 0.16505(10) 0.0187(2) Uani 1 1 d .
N2 N 0.26216(6) 0.31867(5) 0.48478(11) 0.0196(2) Uani 1 1 d .
N3 N 0.42599(6) 0.43768(5) 0.18587(11) 0.0197(2) Uani 1 1 d .
N4 N 0.17919(6) 0.43583(5) -0.15771(10) 0.0191(2) Uani 1 1 d .
C1 C -0.03343(8) 0.28870(7) 0.12524(14) 0.0235(3) Uani 1 1 d .
H1A H -0.0532(5) 0.2644(4) 0.1991(8) 0.035 Uiso 1 1 calc R
H1B H 0.0039(4) 0.2604(4) 0.0789(9) 0.035 Uiso 1 1 calc R
H1C H -0.0779(6) 0.30044(14) 0.0701(10) 0.035 Uiso 1 1 calc R
C2 C 0.06880(7) 0.33934(7) 0.24487(12) 0.0170(3) Uani 1 1 d .
C3 C 0.09118(7) 0.27870(7) 0.29063(13) 0.0182(3) Uani 1 1 d .
H3A H 0.0626(5) 0.2416(7) 0.2689(4) 0.022 Uiso 1 1 calc R
C4 C 0.15475(7) 0.27174(6) 0.36771(13) 0.0192(3) Uani 1 1 d .
H4A H 0.1687(3) 0.2291(8) 0.3958(5) 0.023 Uiso 1 1 calc R
C5 C 0.19870(7) 0.32498(6) 0.40511(11) 0.0164(3) Uani 1 1 d .
C6 C 0.17518(8) 0.38623(6) 0.36103(12) 0.0183(3) Uani 1 1 d .
H6A H 0.2033(5) 0.4243(7) 0.3852(4) 0.022 Uiso 1 1 calc R
C7 C 0.11252(7) 0.39278(7) 0.28387(13) 0.0182(3) Uani 1 1 d .
H7A H 0.0979(3) 0.4372(8) 0.2549(5) 0.022 Uiso 1 1 calc R
C8 C 0.28780(9) 0.25290(7) 0.51108(13) 0.0279(3) Uani 1 1 d .
H8A H 0.2446(5) 0.2277(3) 0.5492(11) 0.042 Uiso 1 1 calc R
H8B H 0.3324(7) 0.25440(8) 0.5692(11) 0.042 Uiso 1 1 calc R
H8C H 0.3040(6) 0.2312(3) 0.4330(9) 0.042 Uiso 1 1 calc R
C9 C 0.32431(7) 0.36633(7) 0.47112(13) 0.0203(3) Uani 1 1 d .
H9A H 0.3631 0.3585 0.5361 0.024 Uiso 1 1 calc R
H9B H 0.3028 0.4104 0.4844 0.024 Uiso 1 1 calc R
C10 C 0.36515(8) 0.36504(6) 0.34553(12) 0.0207(3) Uani 1 1 d .
H10A H 0.4044 0.3301 0.3456 0.025 Uiso 1 1 calc R
H10B H 0.3270 0.3548 0.2808 0.025 Uiso 1 1 calc R
C11 C 0.40418(8) 0.43002(7) 0.31543(13) 0.0199(3) Uani 1 1 d .
H11A H 0.3688 0.4658 0.3381 0.024 Uiso 1 1 calc R
H11B H 0.4510 0.4343 0.3667 0.024 Uiso 1 1 calc R
C12 C 0.49859(8) 0.40808(7) 0.15172(15) 0.0244(3) Uani 1 1 d .
H12A H 0.5177(4) 0.4282(4) 0.0737(9) 0.037 Uiso 1 1 calc R
H12B H 0.49104(17) 0.3603(5) 0.1393(10) 0.037 Uiso 1 1 calc R
H12C H 0.5372(4) 0.4154(5) 0.2186(8) 0.037 Uiso 1 1 calc R
C13 C 0.36609(7) 0.43633(6) 0.09908(12) 0.0176(3) Uani 1 1 d .
C14 C 0.29405(8) 0.46411(6) 0.12661(12) 0.0184(3) Uani 1 1 d .
H14A H 0.28639(15) 0.4840(4) 0.2058(14) 0.022 Uiso 1 1 calc R
C15 C 0.23411(7) 0.46372(6) 0.04354(13) 0.0189(3) Uani 1 1 d .
H15A H 0.1842(8) 0.4839(3) 0.0674(4) 0.023 Uiso 1 1 calc R
C16 C 0.24115(8) 0.43567(6) -0.07397(12) 0.0172(3) Uani 1 1 d .
C17 C 0.31325(8) 0.40891(6) -0.10202(13) 0.0185(3) Uani 1 1 d .
H17A H 0.32113(17) 0.3901(4) -0.1806(15) 0.022 Uiso 1 1 calc R
C18 C 0.37369(8) 0.40913(6) -0.01796(14) 0.0187(3) Uani 1 1 d .
H18A H 0.4214(9) 0.3903(3) -0.0407(4) 0.022 Uiso 1 1 calc R
C19 C 0.18637(8) 0.39297(7) -0.26366(13) 0.0222(3) Uani 1 1 d .
H19A H 0.2309(6) 0.4068(3) -0.3142(7) 0.033 Uiso 1 1 calc R
H19B H 0.1387(5) 0.3953(4) -0.3135(7) 0.033 Uiso 1 1 calc R
H19D H 0.1944(6) 0.3477(5) -0.2353(3) 0.033 Uiso 1 1 calc R
C20 C 0.10131(7) 0.43875(6) -0.10506(13) 0.0185(3) Uani 1 1 d .
H20A H 0.0635 0.4407 -0.1729 0.022 Uiso 1 1 calc R
H20C H 0.0963 0.4794 -0.0569 0.022 Uiso 1 1 calc R
C21 C 0.08121(7) 0.38083(6) -0.02183(12) 0.0177(3) Uani 1 1 d .
H21A H 0.0667 0.3432 -0.0737 0.021 Uiso 1 1 calc R
H21B H 0.1274 0.3684 0.0261 0.021 Uiso 1 1 calc R
C22 C 0.01505(7) 0.39586(6) 0.06681(13) 0.0189(3) Uani 1 1 d .
H22A H 0.0243 0.4390 0.1046 0.023 Uiso 1 1 calc R
H22B H -0.0335 0.3987 0.0194 0.023 Uiso 1 1 calc R

loop_
_atom_site_aniso_label
_atom_site_aniso_U_11
_atom_site_aniso_U_22
_atom_site_aniso_U_33
_atom_site_aniso_U_23
_atom_site_aniso_U_13
_atom_site_aniso_U_12
N1 0.0163(5) 0.0220(5) 0.0177(5) 0.0008(5) 0.0000(4) 0.0003(5)
N2 0.0191(5) 0.0237(6) 0.0161(5) 0.0010(5) -0.0016(4) 0.0012(4)
N3 0.0162(5) 0.0230(6) 0.0199(6) 0.0007(5) 0.0001(5) 0.0002(4)
N4 0.0197(5) 0.0219(5) 0.0156(6) 0.0008(5) -0.0002(5) -0.0015(4)
C1 0.0191(6) 0.0268(7) 0.0246(7) -0.0008(6) -0.0035(6) -0.0020(6)
C2 0.0140(6) 0.0223(6) 0.0145(6) -0.0004(5) 0.0040(5) 0.0015(5)
C3 0.0197(6) 0.0176(6) 0.0173(6) -0.0024(5) 0.0025(5) -0.0023(5)
C4 0.0218(7) 0.0175(6) 0.0182(6) 0.0014(5) 0.0022(5) 0.0031(5)
C5 0.0149(6) 0.0221(6) 0.0124(6) -0.0014(5) 0.0032(5) 0.0018(5)
C6 0.0191(6) 0.0173(6) 0.0184(6) -0.0017(5) 0.0016(5) -0.0016(5)
C7 0.0192(6) 0.0180(6) 0.0174(6) 0.0006(5) 0.0031(5) 0.0030(5)
C8 0.0283(7) 0.0287(7) 0.0266(8) 0.0029(6) -0.0105(6) 0.0041(6)
C9 0.0164(6) 0.0265(7) 0.0180(6) -0.0019(6) -0.0016(5) 0.0009(5)
C10 0.0202(6) 0.0215(7) 0.0202(7) -0.0026(6) 0.0002(5) 0.0034(5)
C11 0.0175(6) 0.0233(7) 0.0187(6) -0.0026(5) -0.0029(5) 0.0013(5)
C12 0.0171(6) 0.0288(7) 0.0272(7) 0.0001(6) 0.0000(6) 0.0013(6)
C13 0.0163(6) 0.0158(6) 0.0206(7) 0.0028(5) 0.0002(5) -0.0021(5)
C14 0.0209(7) 0.0177(6) 0.0167(6) -0.0004(5) 0.0020(5) -0.0007(5)
C15 0.0174(6) 0.0181(6) 0.0211(7) 0.0000(6) 0.0016(5) 0.0015(5)
C16 0.0198(6) 0.0154(6) 0.0164(6) 0.0039(5) 0.0012(5) -0.0028(5)
C17 0.0218(6) 0.0171(6) 0.0165(6) -0.0009(5) 0.0043(5) -0.0012(5)
C18 0.0165(6) 0.0169(6) 0.0228(6) 0.0010(5) 0.0035(5) 0.0000(5)
C19 0.0224(7) 0.0268(7) 0.0173(6) -0.0011(6) -0.0007(6) -0.0041(6)
C20 0.0180(6) 0.0194(6) 0.0182(7) 0.0013(5) -0.0023(5) 0.0016(5)
C21 0.0167(6) 0.0192(6) 0.0172(6) -0.0003(5) -0.0012(5) 0.0025(5)
C22 0.0166(6) 0.0228(6) 0.0172(6) -0.0005(5) -0.0007(5) 0.0034(5)

loop_
_atom_type_symbol
_atom_type_description
_atom_type_scat_dispersion_real
_atom_type_scat_dispersion_imag
_atom_type_scat_source
C C 0.0181 0.0091 'International Tables Vol C Tables 4.2.6.8 and 6.1.1.4'
H H 0.0000 0.0000 'International Tables Vol C Tables 4.2.6.8 and 6.1.1.4'
N N 0.0311 0.0180 'International Tables Vol C Tables 4.2.6.8 and 6.1.1.4'

loop_
_geom_angle_atom_site_label_1
_geom_angle_atom_site_label_2
_geom_angle_atom_site_label_3
_geom_angle
_geom_angle_publ_flag
C2 N1 C1 116.46(11) yes
C2 N1 C22 115.94(10) yes
C1 N1 C22 113.56(11) yes
C5 N2 C8 116.55(11) yes
C5 N2 C9 116.88(11) yes
C8 N2 C9 114.64(11) yes
C13 N3 C12 117.58(11) yes
C13 N3 C11 116.92(11) yes
C12 N3 C11 115.21(12) yes
C16 N4 C19 116.44(11) yes
C16 N4 C20 116.72(10) yes
C19 N4 C20 114.35(10) yes
N1 C1 H1A 109.5 ?
N1 C1 H1B 109.5 ?
H1A C1 H1B 109.5 ?
N1 C1 H1C 109.5 ?
H1A C1 H1C 109.5 ?
H1B C1 H1C 109.5 ?
C3 C2 C7 116.14(12) ?
C3 C2 N1 122.84(12) ?
C7 C2 N1 121.02(12) ?
C4 C3 C2 121.76(12) ?
C4 C3 H3A 119.1 ?
C2 C3 H3A 119.1 ?
C3 C4 C5 121.91(12) ?
C3 C4 H4A 119.0 ?
C5 C4 H4A 119.0 ?
C4 C5 C6 116.31(12) ?
C4 C5 N2 122.39(12) ?
C6 C5 N2 121.28(11) ?
C7 C6 C5 121.54(12) ?
C7 C6 H6A 119.2 ?
C5 C6 H6A 119.2 ?
C6 C7 C2 122.32(13) ?
C6 C7 H7A 118.8 ?
C2 C7 H7A 118.8 ?
N2 C8 H8A 109.5 ?
N2 C8 H8B 109.5 ?
H8A C8 H8B 109.5 ?
N2 C8 H8C 109.5 ?
H8A C8 H8C 109.5 ?
H8B C8 H8C 109.5 ?
N2 C9 C10 114.69(11) ?
N2 C9 H9A 108.6 ?
C10 C9 H9A 108.6 ?
N2 C9 H9B 108.6 ?
C10 C9 H9B 108.6 ?
H9A C9 H9B 107.6 ?
C11 C10 C9 112.22(11) ?
C11 C10 H10A 109.2 ?
C9 C10 H10A 109.2 ?
C11 C10 H10B 109.2 ?
C9 C10 H10B 109.2 ?
H10A C10 H10B 107.9 ?
N3 C11 C10 114.37(11) ?
N3 C11 H11A 108.7 ?
C10 C11 H11A 108.7 ?
N3 C11 H11B 108.7 ?
C10 C11 H11B 108.7 ?
H11A C11 H11B 107.6 ?
N3 C12 H12A 109.5 ?
N3 C12 H12B 109.5 ?
H12A C12 H12B 109.5 ?
N3 C12 H12C 109.5 ?
H12A C12 H12C 109.5 ?
H12B C12 H12C 109.5 ?
C18 C13 N3 123.44(12) ?
C18 C13 C14 116.13(12) ?
N3 C13 C14 120.42(12) ?
C15 C14 C13 121.91(12) ?
C15 C14 H14A 119.0 ?
C13 C14 H14A 119.0 ?
C14 C15 C16 122.19(12) ?
C14 C15 H15A 118.9 ?
C16 C15 H15A 118.9 ?
C17 C16 C15 115.86(12) ?
C17 C16 N4 122.79(12) ?
C15 C16 N4 121.34(12) ?
C18 C17 C16 121.92(13) ?
C18 C17 H17A 119.0 ?
C16 C17 H17A 119.0 ?
C17 C18 C13 121.97(12) ?
C17 C18 H18A 119.0 ?
C13 C18 H18A 119.0 ?
N4 C19 H19A 109.5 ?
N4 C19 H19B 109.5 ?
H19A C19 H19B 109.5 ?
N4 C19 H19D 109.5 ?
H19A C19 H19D 109.5 ?
H19B C19 H19D 109.5 ?
N4 C20 C21 114.05(10) ?
N4 C20 H20A 108.7 ?
C21 C20 H20A 108.7 ?
N4 C20 H20C 108.7 ?
C21 C20 H20C 108.7 ?
H20A C20 H20C 107.6 ?
C22 C21 C20 112.70(10) ?
C22 C21 H21A 109.1 ?
C20 C21 H21A 109.1 ?
C22 C21 H21B 109.1 ?
C20 C21 H21B 109.1 ?
H21A C21 H21B 107.8 ?
N1 C22 C21 114.17(10) ?
N1 C22 H22A 108.7 ?
C21 C22 H22A 108.7 ?
N1 C22 H22B 108.7 ?
C21 C22 H22B 108.7 ?
H22A C22 H22B 107.6 ?

loop_
_geom_bond_atom_site_label_1
_geom_bond_atom_site_label_2
_geom_bond_distance
_geom_bond_publ_flag
N1 C2 1.4151(16) yes
N1 C1 1.4498(18) yes
N1 C22 1.4696(17) yes
N2 C5 1.4087(16) yes
N2 C8 1.4518(18) yes
N2 C9 1.4650(17) yes
N3 C13 1.4058(17) yes
N3 C12 1.4484(18) yes
N3 C11 1.4695(18) yes
N4 C16 1.4104(17) yes
N4 C19 1.4572(18) yes
N4 C20 1.4701(16) yes
C1 H1A 1.0074 ?
C1 H1B 1.0074 ?
C1 H1C 1.0074 ?
C2 C3 1.3974(19) ?
C2 C7 1.4013(19) ?
C3 C4 1.3943(18) ?
C3 H3A 0.9402 ?
C4 C5 1.3948(19) ?
C4 H4A 0.9594 ?
C5 C6 1.4081(18) ?
C6 C7 1.3813(19) ?
C6 H6A 0.9597 ?
C7 H7A 0.9987 ?
C8 H8A 1.0011 ?
C8 H8B 1.0011 ?
C8 H8C 1.0011 ?
C9 C10 1.5409(19) ?
C9 H9A 0.9900 ?
C9 H9B 0.9900 ?
C10 C11 1.5332(19) ?
C10 H10A 0.9900 ?
C10 H10B 0.9900 ?
C11 H11A 0.9900 ?
C11 H11B 0.9900 ?
C12 H12A 1.0010 ?
C12 H12B 1.0010 ?
C12 H12C 1.0010 ?
C13 C18 1.398(2) ?
C13 C14 1.4074(18) ?
C14 C15 1.3792(18) ?
C14 H14A 0.9634 ?
C15 C16 1.4091(18) ?
C15 H15A 0.9949 ?
C16 C17 1.4013(19) ?
C17 C18 1.3927(19) ?
C17 H17A 0.9486 ?
C18 H18A 0.9469 ?
C19 H19A 0.9904 ?
C19 H19B 0.9904 ?
C19 H19D 0.9904 ?
C20 C21 1.5365(18) ?
C20 H20A 0.9900 ?
C20 H20C 0.9900 ?
C21 C22 1.5321(18) ?
C21 H21A 0.9900 ?
C21 H21B 0.9900 ?
C22 H22A 0.9900 ?
C22 H22B 0.9900 ?

loop_
_geom_torsion_atom_site_label_1
_geom_torsion_atom_site_label_2
_geom_torsion_atom_site_label_3
_geom_torsion_atom_site_label_4
_geom_torsion
C1 N1 C2 C3 -4.09(18)
C22 N1 C2 C3 -141.69(12)
C1 N1 C2 C7 176.80(12)
C22 N1 C2 C7 39.20(16)
C7 C2 C3 C4 -1.83(19)
N1 C2 C3 C4 179.02(12)
C2 C3 C4 C5 1.1(2)
C3 C4 C5 C6 0.20(18)
C3 C4 C5 N2 178.79(12)
C8 N2 C5 C4 9.64(18)
C9 N2 C5 C4 150.52(12)
C8 N2 C5 C6 -171.83(12)
C9 N2 C5 C6 -30.96(17)
C4 C5 C6 C7 -0.73(18)
N2 C5 C6 C7 -179.34(12)
C5 C6 C7 C2 0.0(2)
C3 C2 C7 C6 1.30(18)
N1 C2 C7 C6 -179.53(12)
C5 N2 C9 C10 -62.51(15)
C8 N2 C9 C10 79.10(15)
N2 C9 C10 C11 156.59(11)
C13 N3 C11 C10 61.51(15)
C12 N3 C11 C10 -82.89(14)
C9 C10 C11 N3 -164.63(11)
C12 N3 C13 C18 -1.18(18)
C11 N3 C13 C18 -144.73(13)
C12 N3 C13 C14 179.86(12)
C11 N3 C13 C14 36.32(17)
C18 C13 C14 C15 0.87(18)
N3 C13 C14 C15 179.90(12)
C13 C14 C15 C16 -0.12(19)
C14 C15 C16 C17 -0.85(18)
C14 C15 C16 N4 -179.91(12)
C19 N4 C16 C17 14.84(18)
C20 N4 C16 C17 154.81(11)
C19 N4 C16 C15 -166.16(11)
C20 N4 C16 C15 -26.19(16)
C15 C16 C17 C18 1.06(18)
N4 C16 C17 C18 -179.89(11)
C16 C17 C18 C13 -0.32(19)
N3 C13 C18 C17 -179.65(12)
C14 C13 C18 C17 -0.65(18)
C16 N4 C20 C21 -61.18(14)
C19 N4 C20 C21 79.62(14)
N4 C20 C21 C22 159.00(10)
C2 N1 C22 C21 60.76(14)
C1 N1 C22 C21 -78.06(14)
C20 C21 C22 N1 -167.39(11)

loop_
_cod_related_entry_id
_cod_related_entry_database
_cod_related_entry_code
1 ChemSpider 9385427
